data_1502655
loop_
_publ_author_name
'Shao, Xusheng'
'Fu, Hua'
'Xu, Xiaoyong'
'Xu, Xinglei'
'Liu, Zewen'
'Li, Zhong'
'Qian, Xuhong'

_publ_section_title
;
 Divalent and oxabridged neonicotinoids constructed by dialdehydes and
 nitromethylene analogues of imidacloprid: design, synthesis, crystal
 structure, and insecticidal activities.
;
_journal_issue 5
_journal_name_full 'Journal of agricultural and food chemistry'
_journal_page_first 2696
_journal_page_last 2702
_journal_paper_doi 10.1021/jf902531y
_journal_volume 58
_journal_year 2010
_chemical_formula_sum 'C14.5 H16 Cl2 N4 O3'
_chemical_formula_weight 365.21
_chemical_name_systematic
; 
 ? 
;
_space_group_IT_number 15
_symmetry_cell_setting monoclinic
_symmetry_space_group_name_Hall '-C 2yc'
_symmetry_space_group_name_H-M 'C 1 2/c 1'
_atom_sites_solution_hydrogens geom
_atom_sites_solution_primary direct
_atom_sites_solution_secondary difmap
_audit_creation_method SHELXL-97
_cell_angle_alpha 90.00
_cell_angle_beta 92.678(4)
_cell_angle_gamma 90.00
_cell_formula_units_Z 8
_cell_length_a 22.130(4)
_cell_length_b 9.2835(18)
_cell_length_c 15.475(3)
_cell_measurement_reflns_used 1225
_cell_measurement_temperature 293(2)
_cell_measurement_theta_max 47.395
_cell_measurement_theta_min 5.398
_cell_volume 3175.8(10)
_computing_cell_refinement 'Bruker SMART'
_computing_data_collection 'Bruker SMART'
_computing_data_reduction 'Bruker SHELXTL'
_computing_molecular_graphics 'Bruker SHELXTL'
_computing_publication_material 'Bruker SHELXTL'
_computing_structure_refinement 'SHELXL-97 (Sheldrick, 1997)'
_computing_structure_solution 'SHELXS-97 (Sheldrick, 1990)'
_diffrn_ambient_temperature 293(2)
_diffrn_measured_fraction_theta_full 0.999
_diffrn_measured_fraction_theta_max 0.999
_diffrn_measurement_device_type 'CCD area detector'
_diffrn_measurement_method 'phi and omega scans'
_diffrn_radiation_monochromator graphite
_diffrn_radiation_source 'fine-focus sealed tube'
_diffrn_radiation_type MoK\a
_diffrn_radiation_wavelength 0.71073
_diffrn_reflns_av_R_equivalents 0.0985
_diffrn_reflns_av_sigmaI/netI 0.1021
_diffrn_reflns_limit_h_max 26
_diffrn_reflns_limit_h_min -26
_diffrn_reflns_limit_k_max 6
_diffrn_reflns_limit_k_min -11
_diffrn_reflns_limit_l_max 18
_diffrn_reflns_limit_l_min -18
_diffrn_reflns_number 7954
_diffrn_reflns_theta_full 25.50
_diffrn_reflns_theta_max 25.50
_diffrn_reflns_theta_min 1.84
_exptl_absorpt_coefficient_mu 0.430
_exptl_absorpt_correction_T_max 1.0000
_exptl_absorpt_correction_T_min 0.7876
_exptl_absorpt_correction_type empirical
_exptl_absorpt_process_details sadabs
_exptl_crystal_colour colorless
_exptl_crystal_density_diffrn 1.528
_exptl_crystal_density_method 'not measured'
_exptl_crystal_description prismatic
_exptl_crystal_F_000 1512
_exptl_crystal_size_max 0.421
_exptl_crystal_size_mid 0.369
_exptl_crystal_size_min 0.327
_refine_diff_density_max 0.510
_refine_diff_density_min -0.522
_refine_diff_density_rms 0.091
_refine_ls_extinction_method none
_refine_ls_goodness_of_fit_ref 0.977
_refine_ls_hydrogen_treatment constr
_refine_ls_matrix_type full
_refine_ls_number_parameters 213
_refine_ls_number_reflns 2958
_refine_ls_number_restraints 0
_refine_ls_restrained_S_all 0.977
_refine_ls_R_factor_all 0.1271
_refine_ls_R_factor_gt 0.0744
_refine_ls_shift/su_max 0.000
_refine_ls_shift/su_mean 0.000
_refine_ls_structure_factor_coef Fsqd
_refine_ls_weighting_details 'calc w=1/[\s^2^(Fo^2^)+(0.0903P)^2^+0.0000P] where P=(Fo^2^+2Fc^2^)/3'
_refine_ls_weighting_scheme calc
_refine_ls_wR_factor_gt 0.1670
_refine_ls_wR_factor_ref 0.1990
_reflns_number_gt 1612
_reflns_number_total 2958
_reflns_threshold_expression >2sigma(I)
_cod_data_source_file jf902531y_si_001.cif
_cod_data_source_block cd28579
_cod_depositor_comments
;
The following automatic conversions were performed:

'_symmetry_cell_setting' value 'Monoclinic' changed to 'monoclinic'
according to /home/saulius/struct/CIF-dictionaries/cif_core.dic
dictionary named 'cif_core.dic' version 2.4.2 from 2011-04-26.

Automatic conversion script
Id: cif_fix_values 1715 2011-07-08 13:25:40Z adriana 
;
_cod_original_cell_volume 3175.8(11)
_cod_original_sg_symbol_H-M C2/c
_cod_original_formula_sum 'C14.50 H16 Cl2 N4 O3'
_cod_database_code 1502655

loop_
_symmetry_equiv_pos_as_xyz
'x, y, z'
'-x, y, -z+1/2'
'x+1/2, y+1/2, z'
'-x+1/2, y+1/2, -z+1/2'
'-x, -y, -z'
'x, -y, z-1/2'
'-x+1/2, -y+1/2, -z'
'x+1/2, -y+1/2, z-1/2'

loop_
_atom_site_label
_atom_site_type_symbol
_atom_site_fract_x
_atom_site_fract_y
_atom_site_fract_z
_atom_site_U_iso_or_equiv
_atom_site_adp_type
_atom_site_occupancy
_atom_site_symmetry_multiplicity
_atom_site_calc_flag
_atom_site_refinement_flags
Cl1 Cl 0.49998(6) 0.19005(17) 0.07845(9) 0.0633(5) Uani 1 1 d .
Cl2 Cl 0.48051(7) 0.57599(17) 0.15831(10) 0.0676(5) Uani 1 1 d .
N1 N 0.68420(15) -0.0488(4) 0.4014(2) 0.0393(10) Uani 1 1 d .
N2 N 0.74584(16) -0.0093(5) 0.5148(2) 0.0436(10) Uani 1 1 d .
N3 N 0.79948(17) 0.0204(5) 0.3009(3) 0.0470(11) Uani 1 1 d .
N4 N 0.58211(18) 0.1712(4) 0.2028(3) 0.0501(11) Uani 1 1 d .
O1 O 0.84090(14) -0.1161(4) 0.51480(19) 0.0472(9) Uani 1 1 d .
O2 O 0.85042(14) 0.0334(4) 0.2703(2) 0.0578(10) Uani 1 1 d .
O3 O 0.75262(15) 0.0526(5) 0.2556(2) 0.0636(11) Uani 1 1 d .
C1 C 0.6452(2) -0.0428(6) 0.4759(3) 0.0465(13) Uani 1 1 d .
H1A H 0.6181 -0.1249 0.4762 0.056 Uiso 1 1 calc R
H1B H 0.6215 0.0450 0.4751 0.056 Uiso 1 1 calc R
C2 C 0.6895(2) -0.0463(6) 0.5524(3) 0.0510(14) Uani 1 1 d .
H2A H 0.6789 0.0235 0.5958 0.061 Uiso 1 1 calc R
H2B H 0.6914 -0.1414 0.5784 0.061 Uiso 1 1 calc R
C3 C 0.7418(2) -0.0265(5) 0.4286(3) 0.0380(11) Uani 1 1 d .
C4 C 0.79581(19) -0.0235(5) 0.3848(3) 0.0388(11) Uani 1 1 d .
C5 C 0.8543(2) -0.0379(6) 0.4373(3) 0.0469(13) Uani 1 1 d .
H5 H 0.8853 -0.0866 0.4048 0.056 Uiso 1 1 calc R
C6 C 0.8759(2) 0.1060(6) 0.4714(3) 0.0599(15) Uani 1 1 d .
H6A H 0.8669 0.1820 0.4298 0.072 Uiso 1 1 calc R
H6B H 0.9191 0.1047 0.4855 0.072 Uiso 1 1 calc R
C7 C 0.8400(2) 0.1260(6) 0.5529(3) 0.0568(14) Uani 1 1 d .
H7A H 0.8668 0.1410 0.6035 0.068 Uiso 1 1 calc R
H7B H 0.8124 0.2070 0.5466 0.068 Uiso 1 1 calc R
C8 C 0.8055(2) -0.0152(6) 0.5593(3) 0.0447(12) Uani 1 1 d .
H8 H 0.8022 -0.0436 0.6199 0.054 Uiso 1 1 calc R
C9 C 0.6648(2) -0.1273(5) 0.3245(3) 0.0428(12) Uani 1 1 d .
H9A H 0.6464 -0.2170 0.3419 0.051 Uiso 1 1 calc R
H9B H 0.7002 -0.1515 0.2928 0.051 Uiso 1 1 calc R
C10 C 0.62068(17) -0.0489(5) 0.2647(3) 0.0331(11) Uani 1 1 d .
C11 C 0.6190(2) 0.0991(5) 0.2589(3) 0.0417(12) Uani 1 1 d .
H11 H 0.6448 0.1519 0.2959 0.050 Uiso 1 1 calc R
C12 C 0.5459(2) 0.0929(6) 0.1512(3) 0.0427(12) Uani 1 1 d .
C13 C 0.5431(2) -0.0533(5) 0.1509(3) 0.0426(12) Uani 1 1 d .
H13 H 0.5166 -0.1034 0.1134 0.051 Uiso 1 1 calc R
C14 C 0.5822(2) -0.1242(5) 0.2100(3) 0.0435(12) Uani 1 1 d .
H14 H 0.5820 -0.2243 0.2122 0.052 Uiso 1 1 calc R
C15 C 0.5000 0.4709(9) 0.2500 0.066(2) Uani 1 2 d S
H15A H 0.4661 0.4094 0.2626 0.080 Uiso 0.50 1 calc PR
H15B H 0.5339 0.4094 0.2374 0.080 Uiso 0.50 1 calc PR

loop_
_atom_site_aniso_label
_atom_site_aniso_U_11
_atom_site_aniso_U_22
_atom_site_aniso_U_33
_atom_site_aniso_U_23
_atom_site_aniso_U_13
_atom_site_aniso_U_12
Cl1 0.0608(8) 0.0566(10) 0.0714(10) 0.0077(8) -0.0105(6) 0.0141(7)
Cl2 0.0739(9) 0.0523(10) 0.0766(10) -0.0035(8) 0.0042(7) -0.0069(8)
N1 0.036(2) 0.051(3) 0.031(2) 0.0003(19) -0.0005(15) -0.0003(19)
N2 0.045(2) 0.050(3) 0.036(2) 0.0013(19) 0.0091(17) 0.000(2)
N3 0.042(2) 0.052(3) 0.048(3) 0.000(2) 0.0104(18) 0.004(2)
N4 0.053(2) 0.031(2) 0.067(3) -0.005(2) 0.003(2) 0.004(2)
O1 0.0554(19) 0.044(2) 0.042(2) 0.0059(17) 0.0002(15) 0.0069(18)
O2 0.046(2) 0.081(3) 0.047(2) 0.008(2) 0.0117(16) -0.0037(19)
O3 0.049(2) 0.094(3) 0.048(2) 0.021(2) 0.0001(15) 0.008(2)
C1 0.041(3) 0.042(3) 0.057(3) 0.007(3) 0.013(2) 0.004(2)
C2 0.057(3) 0.057(4) 0.040(3) -0.002(3) 0.012(2) 0.000(3)
C3 0.052(3) 0.031(3) 0.031(3) 0.004(2) 0.008(2) 0.004(2)
C4 0.041(2) 0.045(3) 0.031(2) -0.002(2) 0.0056(18) 0.000(2)
C5 0.049(3) 0.050(3) 0.042(3) 0.002(3) 0.013(2) 0.002(3)
C6 0.056(3) 0.067(4) 0.057(3) -0.006(3) -0.003(2) -0.017(3)
C7 0.065(3) 0.045(3) 0.059(3) -0.016(3) -0.009(3) -0.007(3)
C8 0.057(3) 0.042(3) 0.036(3) -0.003(2) 0.002(2) 0.008(3)
C9 0.048(3) 0.030(3) 0.050(3) -0.001(2) 0.002(2) -0.001(2)
C10 0.031(2) 0.041(3) 0.027(2) -0.002(2) -0.0038(16) 0.000(2)
C11 0.045(3) 0.030(3) 0.049(3) -0.009(2) -0.0122(19) 0.004(2)
C12 0.040(3) 0.045(3) 0.043(3) 0.002(2) 0.005(2) 0.001(2)
C13 0.045(3) 0.035(3) 0.047(3) -0.003(2) -0.006(2) -0.005(2)
C14 0.053(3) 0.029(3) 0.049(3) 0.003(2) 0.009(2) -0.003(2)
C15 0.075(5) 0.046(5) 0.078(6) 0.000 0.003(4) 0.000

loop_
_atom_type_symbol
_atom_type_description
_atom_type_scat_dispersion_real
_atom_type_scat_dispersion_imag
_atom_type_scat_source
C C 0.0033 0.0016 'International Tables Vol C Tables 4.2.6.8 and 6.1.1.4'
H H 0.0000 0.0000 'International Tables Vol C Tables 4.2.6.8 and 6.1.1.4'
N N 0.0061 0.0033 'International Tables Vol C Tables 4.2.6.8 and 6.1.1.4'
O O 0.0106 0.0060 'International Tables Vol C Tables 4.2.6.8 and 6.1.1.4'
Cl Cl 0.1484 0.1585 'International Tables Vol C Tables 4.2.6.8 and 6.1.1.4'

loop_
_geom_angle_atom_site_label_1
_geom_angle_atom_site_label_2
_geom_angle_atom_site_label_3
_geom_angle
_geom_angle_site_symmetry_1
C3 N1 C9 125.4(4) .
C3 N1 C1 109.4(3) .
C9 N1 C1 120.1(4) .
C3 N2 C2 110.7(4) .
C3 N2 C8 118.8(4) .
C2 N2 C8 125.5(4) .
O2 N3 O3 120.0(4) .
O2 N3 C4 118.9(4) .
O3 N3 C4 121.0(4) .
C12 N4 C11 116.7(4) .
C12 N4 H15B 111.0 .
C11 N4 H15B 123.4 .
C8 O1 C5 102.2(4) .
N1 C1 C2 103.5(3) .
N1 C1 H1A 111.1 .
C2 C1 H1A 111.1 .
N1 C1 H1B 111.1 .
C2 C1 H1B 111.1 .
H1A C1 H1B 109.0 .
N2 C2 C1 102.7(4) .
N2 C2 H2A 111.2 .
C1 C2 H2A 111.2 .
N2 C2 H2B 111.2 .
C1 C2 H2B 111.2 .
H2A C2 H2B 109.1 .
N1 C3 N2 110.5(4) .
N1 C3 C4 132.2(4) .
N2 C3 C4 117.3(4) .
N3 C4 C3 123.7(4) .
N3 C4 C5 116.9(4) .
C3 C4 C5 118.0(4) .
O1 C5 C4 106.8(4) .
O1 C5 C6 103.2(4) .
C4 C5 C6 111.2(4) .
O1 C5 H5 111.8 .
C4 C5 H5 111.8 .
C6 C5 H5 111.8 .
C5 C6 C7 103.2(4) .
C5 C6 H6A 111.1 .
C7 C6 H6A 111.1 .
C5 C6 H6B 111.1 .
C7 C6 H6B 111.1 .
H6A C6 H6B 109.1 .
C8 C7 C6 103.3(4) .
C8 C7 H7A 111.1 .
C6 C7 H7A 111.1 .
C8 C7 H7B 111.1 .
C6 C7 H7B 111.1 .
H7A C7 H7B 109.1 .
O1 C8 N2 107.6(4) .
O1 C8 C7 104.3(4) .
N2 C8 C7 112.4(4) .
O1 C8 H8 110.8 .
N2 C8 H8 110.8 .
C7 C8 H8 110.8 .
N1 C9 C10 115.1(4) .
N1 C9 H9A 108.5 .
C10 C9 H9A 108.5 .
N1 C9 H9B 108.5 .
C10 C9 H9B 108.5 .
H9A C9 H9B 107.5 .
C14 C10 C11 117.2(4) .
C14 C10 C9 120.2(4) .
C11 C10 C9 122.5(4) .
N4 C11 C10 123.6(4) .
N4 C11 H11 118.2 .
C10 C11 H11 118.2 .
N4 C12 C13 125.2(5) .
N4 C12 Cl1 115.2(4) .
C13 C12 Cl1 119.6(4) .
C12 C13 C14 116.3(4) .
C12 C13 H13 121.8 .
C14 C13 H13 121.8 .
C10 C14 C13 121.0(5) .
C10 C14 H14 119.5 .
C13 C14 H14 119.5 .
Cl2 C15 Cl2 112.6(5) 2_655
Cl2 C15 H15A 109.1 2_655
Cl2 C15 H15A 109.1 .
Cl2 C15 H15B 109.1 2_655
Cl2 C15 H15B 109.1 .
H15A C15 H15B 107.8 .

loop_
_geom_bond_atom_site_label_1
_geom_bond_atom_site_label_2
_geom_bond_distance
_geom_bond_site_symmetry_2
Cl1 C12 1.733(5) .
Cl2 C15 1.759(5) .
N1 C3 1.339(6) .
N1 C9 1.443(5) .
N1 C1 1.472(5) .
N2 C3 1.342(6) .
N2 C2 1.443(6) .
N2 C8 1.462(6) .
N3 O2 1.249(5) .
N3 O3 1.261(5) .
N3 C4 1.366(6) .
N4 C12 1.324(6) .
N4 C11 1.342(6) .
O1 C8 1.419(5) .
O1 C5 1.445(5) .
C1 C2 1.501(6) .
C1 H1A 0.9700 .
C1 H1B 0.9700 .
C2 H2A 0.9700 .
C2 H2B 0.9700 .
C3 C4 1.402(6) .
C4 C5 1.502(6) .
C5 C6 1.507(7) .
C5 H5 0.9800 .
C6 C7 1.532(7) .
C6 H6A 0.9700 .
C6 H6B 0.9700 .
C7 C8 1.522(7) .
C7 H7A 0.9700 .
C7 H7B 0.9700 .
C8 H8 0.9800 .
C9 C10 1.502(6) .
C9 H9A 0.9700 .
C9 H9B 0.9700 .
C10 C14 1.364(6) .
C10 C11 1.377(6) .
C11 H11 0.9300 .
C12 C13 1.359(7) .
C13 C14 1.394(6) .
C13 H13 0.9300 .
C14 H14 0.9300 .
C15 Cl2 1.759(5) 2_655
C15 H15A 0.9700 .
C15 H15B 0.9700 .

loop_
_geom_hbond_atom_site_label_D
_geom_hbond_atom_site_label_H
_geom_hbond_atom_site_label_A
_geom_hbond_distance_DH
_geom_hbond_distance_HA
_geom_hbond_distance_DA
_geom_hbond_angle_DHA
_geom_hbond_site_symmetry_A
C8 H8 O2 0.98 2.52 3.373(6) 145.8 6_556
C8 H8 O3 0.98 2.42 3.324(6) 154.0 6_556
C15 H15B N4 0.97 2.52 3.420(8) 153.8 .

loop_
_geom_torsion_atom_site_label_1
_geom_torsion_atom_site_label_2
_geom_torsion_atom_site_label_3
_geom_torsion_atom_site_label_4
_geom_torsion
C3 N1 C1 C2 -12.0(5)
C9 N1 C1 C2 144.0(4)
C3 N2 C2 C1 -17.4(6)
C8 N2 C2 C1 -171.6(4)
N1 C1 C2 N2 17.0(5)
C9 N1 C3 N2 -153.0(4)
C1 N1 C3 N2 1.5(6)
C9 N1 C3 C4 24.4(8)
C1 N1 C3 C4 178.9(5)
C2 N2 C3 N1 10.6(6)
C8 N2 C3 N1 166.7(4)
C2 N2 C3 C4 -167.3(5)
C8 N2 C3 C4 -11.1(7)
O2 N3 C4 C3 172.7(5)
O3 N3 C4 C3 -4.7(8)
O2 N3 C4 C5 6.3(7)
O3 N3 C4 C5 -171.1(5)
N1 C3 C4 N3 31.2(9)
N2 C3 C4 N3 -151.5(5)
N1 C3 C4 C5 -162.6(5)
N2 C3 C4 C5 14.7(7)
C8 O1 C5 C4 -68.8(4)
C8 O1 C5 C6 48.5(4)
N3 C4 C5 O1 -166.9(4)
C3 C4 C5 O1 25.9(6)
N3 C4 C5 C6 81.3(5)
C3 C4 C5 C6 -85.9(6)
O1 C5 C6 C7 -31.5(5)
C4 C5 C6 C7 82.7(5)
C5 C6 C7 C8 4.2(5)
C5 O1 C8 N2 73.9(4)
C5 O1 C8 C7 -45.7(4)
C3 N2 C8 O1 -33.9(6)
C2 N2 C8 O1 118.5(5)
C3 N2 C8 C7 80.4(5)
C2 N2 C8 C7 -127.2(5)
C6 C7 C8 O1 24.9(5)
C6 C7 C8 N2 -91.4(5)
C3 N1 C9 C10 -128.0(5)
C1 N1 C9 C10 80.0(5)
N1 C9 C10 C14 -155.0(4)
N1 C9 C10 C11 28.3(6)
C12 N4 C11 C10 0.1(7)
H15B N4 C11 C10 144.5
C14 C10 C11 N4 -0.3(7)
C9 C10 C11 N4 176.5(4)
C11 N4 C12 C13 0.3(7)
H15B N4 C12 C13 -148.4
C11 N4 C12 Cl1 -178.9(3)
H15B N4 C12 Cl1 32.4
N4 C12 C13 C14 -0.4(7)
Cl1 C12 C13 C14 178.7(3)
C11 C10 C14 C13 0.2(6)
C9 C10 C14 C13 -176.7(4)
C12 C13 C14 C10 0.1(7)
